data_7012563
loop_
_publ_author_name
'Beckmann, Udo'
'Brooker, Sally'
'Depree, Craig V.'
'Ewing, Janna D.'
'Moubaraki, Boujemaa'
'Murray, Keith S.'

_publ_section_title
;
 Dicobalt(ii) complexes of a triazolate-containing Schiff-base
 macrocycle: synthesis, structure and magnetism
;
_journal_issue 7
_journal_name_full 'Dalton Transactions'
_journal_page_first 1308
_journal_paper_doi 10.1039/b212131j
_journal_year 2003
_chemical_formula_sum 'C22 H28 Co2 N12 O2'
_chemical_formula_weight 610.42
_space_group_IT_number 14
_symmetry_cell_setting monoclinic
_symmetry_space_group_name_Hall '-P 2ybc'
_symmetry_space_group_name_H-M 'P 1 21/c 1'
_atom_sites_solution_hydrogens geom
_atom_sites_solution_primary direct
_atom_sites_solution_secondary difmap
_audit_creation_method SHELXL-97
_cell_angle_alpha 90.00
_cell_angle_beta 114.294(4)
_cell_angle_gamma 90.00
_cell_formula_units_Z 4
_cell_length_a 13.286(5)
_cell_length_b 15.836(6)
_cell_length_c 13.262(5)
_cell_measurement_temperature 168(2)
_cell_volume 2543.2(17)
_computing_structure_refinement 'SHELXL-97 (Sheldrick, 1997)'
_computing_structure_solution 'SHELXS-97 (Sheldrick, 1990)'
_diffrn_ambient_temperature 168(2)
_diffrn_measured_fraction_theta_full 0.983
_diffrn_measured_fraction_theta_max 0.983
_diffrn_measurement_device_type 'Bruker SMART area detector'
_diffrn_radiation_monochromator graphite
_diffrn_radiation_source 'fine-focus sealed tube'
_diffrn_radiation_type MoK\a
_diffrn_radiation_wavelength 0.71073
_diffrn_reflns_av_R_equivalents 0.0447
_diffrn_reflns_av_sigmaI/netI 0.0560
_diffrn_reflns_limit_h_max 9
_diffrn_reflns_limit_h_min -16
_diffrn_reflns_limit_k_max 19
_diffrn_reflns_limit_k_min -19
_diffrn_reflns_limit_l_max 16
_diffrn_reflns_limit_l_min -16
_diffrn_reflns_number 31449
_diffrn_reflns_theta_full 26.41
_diffrn_reflns_theta_max 26.41
_diffrn_reflns_theta_min 2.12
_exptl_absorpt_coefficient_mu 1.351
_exptl_absorpt_correction_T_max 1.00
_exptl_absorpt_correction_T_min 0.79
_exptl_absorpt_correction_type Semi-empirical(SADABS)
_exptl_crystal_colour magenta
_exptl_crystal_density_diffrn 1.594
_exptl_crystal_density_method 'not measured'
_exptl_crystal_description trapezoid-block
_exptl_crystal_F_000 1256
_exptl_crystal_size_max 0.43
_exptl_crystal_size_mid 0.30
_exptl_crystal_size_min 0.15
_refine_diff_density_max 0.243
_refine_diff_density_min -0.400
_refine_diff_density_rms 0.073
_refine_ls_extinction_method none
_refine_ls_goodness_of_fit_ref 0.856
_refine_ls_hydrogen_treatment mixed
_refine_ls_matrix_type full
_refine_ls_number_parameters 347
_refine_ls_number_reflns 5131
_refine_ls_number_restraints 0
_refine_ls_restrained_S_all 0.856
_refine_ls_R_factor_all 0.0603
_refine_ls_R_factor_gt 0.0293
_refine_ls_shift/su_max 0.001
_refine_ls_shift/su_mean 0.000
_refine_ls_structure_factor_coef Fsqd
_refine_ls_weighting_details 'calc w=1/[\s^2^(Fo^2^)+(0.0308P)^2^+0.0000P] where P=(Fo^2^+2Fc^2^)/3'
_refine_ls_weighting_scheme calc
_refine_ls_wR_factor_gt 0.0607
_refine_ls_wR_factor_ref 0.0644
_reflns_number_gt 3099
_reflns_number_total 5131
_reflns_threshold_expression >2sigma(I)
_cod_data_source_file b212131j.txt
_cod_data_source_block cobtyj
_cod_original_cell_volume 2543.1(15)
_cod_original_sg_symbol_H-M P2(1)/c
_cod_database_code 7012563

loop_
_symmetry_equiv_pos_as_xyz
'x, y, z'
'-x, y+1/2, -z+1/2'
'-x, -y, -z'
'x, -y-1/2, z-1/2'

loop_
_atom_site_label
_atom_site_type_symbol
_atom_site_fract_x
_atom_site_fract_y
_atom_site_fract_z
_atom_site_U_iso_or_equiv
_atom_site_adp_type
_atom_site_occupancy
_atom_site_symmetry_multiplicity
_atom_site_calc_flag
_atom_site_refinement_flags
_atom_site_disorder_assembly
_atom_site_disorder_group
Co1 Co 0.11066(2) 0.056173(19) 0.34230(2) 0.02972(10) Uani 1 1 d . . .
Co2 Co 0.38824(3) 0.045315(19) 0.66957(2) 0.03008(10) Uani 1 1 d . . .
N1 N 0.27611(16) 0.08414(13) 0.40962(14) 0.0406(5) Uani 1 1 d . . .
N2 N 0.36405(16) 0.07571(13) 0.51034(14) 0.0407(5) Uani 1 1 d . . .
C3 C 0.44830(19) 0.11480(14) 0.49989(17) 0.0291(6) Uani 1 1 d . . .
N3 N 0.42264(15) 0.14864(11) 0.39845(14) 0.0316(5) Uani 1 1 d . . .
C5 C 0.3152(2) 0.12711(15) 0.34629(17) 0.0315(6) Uani 1 1 d . . .
C6 C 0.2368(2) 0.14455(14) 0.23076(17) 0.0304(6) Uani 1 1 d . . .
C7 C 0.2826(2) 0.18080(15) 0.15380(17) 0.0404(7) Uani 1 1 d . . .
H7A H 0.3011 0.1348 0.1149 0.048 Uiso 1 1 calc R . .
H7B H 0.3493 0.2135 0.1964 0.048 Uiso 1 1 calc R . .
H7C H 0.2274 0.2177 0.0998 0.048 Uiso 1 1 calc R . .
N4 N 0.13665(16) 0.12162(11) 0.20701(13) 0.0315(5) Uani 1 1 d . . .
C8 C 0.05541(19) 0.12838(15) 0.09005(17) 0.0370(6) Uani 1 1 d . . .
H8A H 0.0795 0.0923 0.0431 0.044 Uiso 1 1 calc R . .
H8B H 0.0527 0.1875 0.0648 0.044 Uiso 1 1 calc R . .
C9 C -0.05814(19) 0.10165(15) 0.07650(17) 0.0383(6) Uani 1 1 d . . .
H9A H -0.0535 0.0445 0.1083 0.046 Uiso 1 1 calc R . .
H9B H -0.1067 0.0982 -0.0034 0.046 Uiso 1 1 calc R . .
C10 C -0.11092(19) 0.16166(15) 0.13195(18) 0.0379(6) Uani 1 1 d . . .
H10A H -0.1782 0.1864 0.0738 0.045 Uiso 1 1 calc R . .
H10B H -0.0587 0.2085 0.1667 0.045 Uiso 1 1 calc R . .
C11 C -0.14263(19) 0.12137(16) 0.22030(17) 0.0374(6) Uani 1 1 d . . .
H11A H -0.1951 0.1588 0.2344 0.045 Uiso 1 1 calc R . .
H11B H -0.1801 0.0668 0.1924 0.045 Uiso 1 1 calc R . .
N5 N -0.04431(15) 0.10705(11) 0.32540(14) 0.0298(5) Uani 1 1 d . . .
C12 C -0.05096(19) 0.12414(13) 0.41810(17) 0.0281(6) Uani 1 1 d . . .
C13 C -0.14759(19) 0.15947(14) 0.43454(18) 0.0343(6) Uani 1 1 d . . .
H13A H -0.1636 0.2165 0.4033 0.041 Uiso 1 1 calc R . .
H13B H -0.1303 0.1618 0.5138 0.041 Uiso 1 1 calc R . .
H13C H -0.2122 0.1233 0.3973 0.041 Uiso 1 1 calc R . .
C14 C 0.05116(19) 0.10655(14) 0.51847(17) 0.0275(6) Uani 1 1 d . . .
N6 N 0.12781(16) 0.05730(12) 0.50721(14) 0.0332(5) Uani 1 1 d . . .
N7 N 0.21500(15) 0.05752(12) 0.60866(14) 0.0336(5) Uani 1 1 d . . .
C15 C 0.1840(2) 0.10728(14) 0.67271(17) 0.0300(6) Uani 1 1 d . . .
N8 N 0.08036(15) 0.13940(12) 0.62046(14) 0.0321(5) Uani 1 1 d . . .
C16 C 0.2657(2) 0.12591(14) 0.78583(17) 0.0318(6) Uani 1 1 d . . .
C17 C 0.2234(2) 0.15995(16) 0.86633(17) 0.0441(7) Uani 1 1 d . . .
H17A H 0.2168 0.1138 0.9125 0.053 Uiso 1 1 calc R . .
H17B H 0.1508 0.1858 0.8258 0.053 Uiso 1 1 calc R . .
H17C H 0.2749 0.2025 0.9134 0.053 Uiso 1 1 calc R . .
N9 N 0.36684(16) 0.10907(11) 0.80415(14) 0.0318(5) Uani 1 1 d . . .
C18 C 0.4541(2) 0.12304(16) 0.91685(17) 0.0412(7) Uani 1 1 d . . .
H18A H 0.4608 0.0719 0.9622 0.049 Uiso 1 1 calc R . .
H18B H 0.4322 0.1706 0.9520 0.049 Uiso 1 1 calc R . .
C19 C 0.5657(2) 0.14254(16) 0.91533(19) 0.0473(7) Uani 1 1 d . . .
H19A H 0.6145 0.1662 0.9883 0.057 Uiso 1 1 calc R . .
H19B H 0.5550 0.1869 0.8593 0.057 Uiso 1 1 calc R . .
C20 C 0.6250(2) 0.06805(16) 0.89049(18) 0.0437(7) Uani 1 1 d . . .
H20A H 0.5777 0.0173 0.8760 0.052 Uiso 1 1 calc R . .
H20B H 0.6942 0.0565 0.9563 0.052 Uiso 1 1 calc R . .
C21 C 0.65266(19) 0.08406(16) 0.79105(17) 0.0386(6) Uani 1 1 d . . .
H21A H 0.6939 0.1378 0.8016 0.046 Uiso 1 1 calc R . .
H21B H 0.7001 0.0379 0.7849 0.046 Uiso 1 1 calc R . .
N10 N 0.54976(15) 0.08845(12) 0.68820(14) 0.0318(5) Uani 1 1 d . . .
C22 C 0.55473(19) 0.11600(13) 0.59841(18) 0.0293(6) Uani 1 1 d . . .
C23 C 0.65486(19) 0.14671(15) 0.58485(18) 0.0383(6) Uani 1 1 d . . .
H23A H 0.6853 0.1960 0.6325 0.046 Uiso 1 1 calc R . .
H23B H 0.6345 0.1626 0.5075 0.046 Uiso 1 1 calc R . .
H23C H 0.7104 0.1017 0.6057 0.046 Uiso 1 1 calc R . .
N30 N 0.08464(16) -0.05379(13) 0.26843(16) 0.0409(5) Uani 1 1 d . . .
C30 C 0.0712(2) -0.11804(17) 0.22196(19) 0.0350(6) Uani 1 1 d . . .
O30 O 0.05776(16) -0.18486(11) 0.17291(14) 0.0590(6) Uani 1 1 d . . .
N40 N 0.41355(16) -0.06980(13) 0.73030(15) 0.0407(5) Uani 1 1 d . . .
C40 C 0.4271(2) -0.13627(17) 0.76899(19) 0.0373(6) Uani 1 1 d . . .
O40 O 0.44194(16) -0.20630(12) 0.80961(16) 0.0682(6) Uani 1 1 d . . .

loop_
_atom_site_aniso_label
_atom_site_aniso_U_11
_atom_site_aniso_U_22
_atom_site_aniso_U_33
_atom_site_aniso_U_23
_atom_site_aniso_U_13
_atom_site_aniso_U_12
Co1 0.0274(2) 0.0350(2) 0.02409(18) -0.00140(14) 0.00791(15) -0.00103(16)
Co2 0.0304(2) 0.0332(2) 0.02294(17) 0.00150(14) 0.00723(15) -0.00074(16)
N1 0.0329(13) 0.0591(14) 0.0227(11) 0.0067(10) 0.0042(10) -0.0125(11)
N2 0.0306(13) 0.0581(14) 0.0238(11) 0.0082(10) 0.0015(10) -0.0120(11)
C3 0.0290(16) 0.0303(14) 0.0268(13) -0.0023(10) 0.0101(11) -0.0030(11)
N3 0.0284(13) 0.0395(13) 0.0271(11) -0.0011(9) 0.0116(10) -0.0014(10)
C5 0.0305(16) 0.0402(15) 0.0239(13) 0.0004(11) 0.0112(12) 0.0002(12)
C6 0.0355(17) 0.0330(15) 0.0239(13) -0.0033(10) 0.0133(12) 0.0017(12)
C7 0.0441(18) 0.0537(17) 0.0262(13) 0.0017(12) 0.0173(12) 0.0014(13)
N4 0.0328(14) 0.0371(12) 0.0207(10) -0.0009(8) 0.0070(9) 0.0011(10)
C8 0.0351(17) 0.0522(17) 0.0195(13) 0.0000(11) 0.0069(11) -0.0001(13)
C9 0.0328(16) 0.0499(17) 0.0251(13) -0.0001(11) 0.0048(11) -0.0021(13)
C10 0.0313(16) 0.0469(16) 0.0286(13) 0.0036(12) 0.0055(11) 0.0040(12)
C11 0.0260(15) 0.0520(17) 0.0283(13) 0.0024(12) 0.0052(11) 0.0039(12)
N5 0.0278(12) 0.0345(12) 0.0248(11) 0.0015(8) 0.0084(9) 0.0000(9)
C12 0.0307(16) 0.0250(13) 0.0282(13) 0.0010(10) 0.0116(11) -0.0029(11)
C13 0.0292(16) 0.0400(16) 0.0331(14) -0.0034(11) 0.0121(12) -0.0009(12)
C14 0.0263(15) 0.0319(14) 0.0245(13) 0.0000(10) 0.0105(11) -0.0013(11)
N6 0.0285(12) 0.0422(13) 0.0231(10) -0.0037(9) 0.0049(9) 0.0049(10)
N7 0.0329(13) 0.0417(13) 0.0224(10) -0.0047(9) 0.0074(9) 0.0032(10)
C15 0.0318(16) 0.0369(15) 0.0223(13) -0.0004(10) 0.0121(11) -0.0037(12)
N8 0.0312(14) 0.0417(13) 0.0243(11) -0.0011(9) 0.0124(10) -0.0019(10)
C16 0.0359(17) 0.0356(15) 0.0234(13) 0.0030(10) 0.0118(12) -0.0027(12)
C17 0.0435(18) 0.0643(19) 0.0275(14) -0.0064(12) 0.0176(13) -0.0047(14)
N9 0.0344(14) 0.0359(12) 0.0197(10) 0.0019(8) 0.0056(9) -0.0008(10)
C18 0.0420(18) 0.0512(17) 0.0212(13) -0.0035(11) 0.0037(12) 0.0045(14)
C19 0.0409(18) 0.0526(18) 0.0330(15) -0.0142(12) -0.0004(13) -0.0057(14)
C20 0.0352(16) 0.0517(18) 0.0287(14) 0.0001(12) -0.0024(12) -0.0032(13)
C21 0.0287(16) 0.0495(16) 0.0291(14) -0.0011(12) 0.0033(11) -0.0010(12)
N10 0.0331(13) 0.0337(12) 0.0241(10) -0.0010(9) 0.0070(9) 0.0006(9)
C22 0.0259(15) 0.0265(14) 0.0322(14) -0.0016(10) 0.0086(11) 0.0020(11)
C23 0.0283(16) 0.0462(16) 0.0387(15) 0.0047(12) 0.0120(12) 0.0019(12)
N30 0.0406(14) 0.0397(14) 0.0442(13) -0.0039(11) 0.0192(11) -0.0014(11)
C30 0.0325(17) 0.0453(18) 0.0274(14) 0.0092(13) 0.0125(12) 0.0052(13)
O30 0.0868(17) 0.0403(12) 0.0455(11) -0.0116(9) 0.0228(11) 0.0040(10)
N40 0.0391(14) 0.0361(13) 0.0426(13) 0.0057(10) 0.0125(10) 0.0017(11)
C40 0.0345(17) 0.0421(18) 0.0332(15) -0.0025(13) 0.0117(12) -0.0026(13)
O40 0.0861(17) 0.0409(13) 0.0804(15) 0.0207(11) 0.0372(12) 0.0037(11)

loop_
_atom_type_symbol
_atom_type_description
_atom_type_scat_dispersion_real
_atom_type_scat_dispersion_imag
_atom_type_scat_source
C C 0.0033 0.0016 'International Tables Vol C Tables 4.2.6.8 and 6.1.1.4'
H H 0.0000 0.0000 'International Tables Vol C Tables 4.2.6.8 and 6.1.1.4'
N N 0.0061 0.0033 'International Tables Vol C Tables 4.2.6.8 and 6.1.1.4'
O O 0.0106 0.0060 'International Tables Vol C Tables 4.2.6.8 and 6.1.1.4'
Co Co 0.3494 0.9721 'International Tables Vol C Tables 4.2.6.8 and 6.1.1.4'

loop_
_geom_angle_atom_site_label_1
_geom_angle_atom_site_label_2
_geom_angle_atom_site_label_3
_geom_angle
_geom_angle_site_symmetry_1
_geom_angle_site_symmetry_3
_geom_angle_publ_flag
N30 Co1 N1 110.29(8) . . y
N30 Co1 N6 116.68(8) . . y
N1 Co1 N6 84.69(7) . . y
N30 Co1 N5 108.60(8) . . y
N1 Co1 N5 141.11(8) . . y
N6 Co1 N5 78.07(7) . . y
N30 Co1 N4 93.73(7) . . y
N1 Co1 N4 75.86(7) . . y
N6 Co1 N4 148.26(7) . . y
N5 Co1 N4 101.71(7) . . y
N40 Co2 N2 124.44(8) . . y
N40 Co2 N7 102.56(8) . . y
N2 Co2 N7 84.29(7) . . y
N40 Co2 N10 104.55(8) . . y
N2 Co2 N10 76.85(7) . . y
N7 Co2 N10 152.53(7) . . y
N40 Co2 N9 98.79(8) . . y
N2 Co2 N9 135.85(8) . . y
N7 Co2 N9 77.34(7) . . y
N10 Co2 N9 102.61(7) . . y
C5 N1 N2 105.39(19) . . ?
C5 N1 Co1 117.29(15) . . ?
N2 N1 Co1 137.16(15) . . ?
C3 N2 N1 105.56(18) . . ?
C3 N2 Co2 115.55(15) . . ?
N1 N2 Co2 137.10(16) . . ?
N2 C3 N3 114.03(19) . . ?
N2 C3 C22 116.9(2) . . ?
N3 C3 C22 129.1(2) . . ?
C5 N3 C3 100.95(18) . . ?
N1 C5 N3 114.07(19) . . ?
N1 C5 C6 117.0(2) . . ?
N3 C5 C6 128.9(2) . . ?
N4 C6 C5 114.6(2) . . ?
N4 C6 C7 127.5(2) . . ?
C5 C6 C7 117.8(2) . . ?
C6 N4 C8 117.99(19) . . ?
C6 N4 Co1 115.03(14) . . ?
C8 N4 Co1 126.18(15) . . ?
N4 C8 C9 111.51(18) . . ?
C8 C9 C10 113.7(2) . . ?
C9 C10 C11 115.5(2) . . ?
N5 C11 C10 111.59(19) . . ?
C12 N5 C11 118.79(19) . . ?
C12 N5 Co1 114.71(15) . . ?
C11 N5 Co1 126.47(14) . . ?
N5 C12 C14 114.7(2) . . ?
N5 C12 C13 127.8(2) . . ?
C14 C12 C13 117.51(19) . . ?
N6 C14 N8 114.73(19) . . ?
N6 C14 C12 117.76(19) . . ?
N8 C14 C12 127.3(2) . . ?
C14 N6 N7 105.32(17) . . ?
C14 N6 Co1 111.03(14) . . ?
N7 N6 Co1 135.12(15) . . ?
C15 N7 N6 105.54(19) . . ?
C15 N7 Co2 112.45(15) . . ?
N6 N7 Co2 136.48(14) . . ?
N7 C15 N8 114.04(19) . . ?
N7 C15 C16 118.2(2) . . ?
N8 C15 C16 127.6(2) . . ?
C14 N8 C15 100.36(18) . . ?
N9 C16 C15 115.1(2) . . ?
N9 C16 C17 127.4(2) . . ?
C15 C16 C17 117.5(2) . . ?
C16 N9 C18 118.69(19) . . ?
C16 N9 Co2 114.83(14) . . ?
C18 N9 Co2 125.87(16) . . ?
N9 C18 C19 112.22(19) . . ?
C18 C19 C20 116.0(2) . . ?
C19 C20 C21 112.7(2) . . ?
N10 C21 C20 110.1(2) . . ?
C22 N10 C21 119.0(2) . . ?
C22 N10 Co2 115.09(15) . . ?
C21 N10 Co2 125.80(14) . . ?
N10 C22 C3 114.6(2) . . ?
N10 C22 C23 127.2(2) . . ?
C3 C22 C23 118.2(2) . . ?
C30 N30 Co1 177.3(2) . . y
N30 C30 O30 179.4(3) . . y
C40 N40 Co2 177.4(2) . . y
N40 C40 O40 179.6(3) . . y

loop_
_geom_bond_atom_site_label_1
_geom_bond_atom_site_label_2
_geom_bond_distance
_geom_bond_site_symmetry_2
_geom_bond_publ_flag
Co1 N30 1.958(2) . y
Co1 N1 2.052(2) . y
Co1 N6 2.1036(18) . y
Co1 N5 2.1351(19) . y
Co1 N4 2.2186(18) . y
Co2 N40 1.965(2) . y
Co2 N2 2.0580(19) . y
Co2 N7 2.111(2) . y
Co2 N10 2.167(2) . y
Co2 N9 2.1686(19) . y
N1 C5 1.340(3) . ?
N1 N2 1.372(2) . ?
N2 C3 1.335(3) . ?
C3 N3 1.355(3) . ?
C3 C22 1.479(3) . ?
N3 C5 1.349(3) . ?
C5 C6 1.481(3) . ?
C6 N4 1.288(3) . ?
C6 C7 1.501(3) . ?
N4 C8 1.485(3) . ?
C8 C9 1.505(3) . ?
C9 C10 1.536(3) . ?
C10 C11 1.537(3) . ?
C11 N5 1.484(3) . ?
N5 C12 1.297(2) . ?
C12 C14 1.485(3) . ?
C12 C13 1.496(3) . ?
C14 N6 1.339(3) . ?
C14 N8 1.349(2) . ?
N6 N7 1.367(2) . ?
N7 C15 1.342(3) . ?
C15 N8 1.360(3) . ?
C15 C16 1.475(3) . ?
C16 N9 1.291(3) . ?
C16 C17 1.497(3) . ?
N9 C18 1.484(3) . ?
C18 C19 1.523(3) . ?
C19 C20 1.528(3) . ?
C20 C21 1.529(3) . ?
C21 N10 1.483(3) . ?
N10 C22 1.295(3) . ?
C22 C23 1.495(3) . ?
N30 C30 1.165(3) . y
C30 O30 1.216(3) . y
N40 C40 1.152(3) . y
C40 O40 1.213(3) . y

loop_
_geom_torsion_atom_site_label_1
_geom_torsion_atom_site_label_2
_geom_torsion_atom_site_label_3
_geom_torsion_atom_site_label_4
_geom_torsion
_geom_torsion_site_symmetry_1
_geom_torsion_site_symmetry_2
_geom_torsion_site_symmetry_3
_geom_torsion_site_symmetry_4
_geom_torsion_publ_flag
N30 Co1 N1 C5 90.91(19) . . . . ?
N6 Co1 N1 C5 -152.57(19) . . . . ?
N5 Co1 N1 C5 -89.1(2) . . . . ?
N4 Co1 N1 C5 2.15(17) . . . . ?
N30 Co1 N1 N2 -94.6(2) . . . . ?
N6 Co1 N1 N2 22.0(2) . . . . ?
N5 Co1 N1 N2 85.5(3) . . . . ?
N4 Co1 N1 N2 176.7(3) . . . . ?
C5 N1 N2 C3 0.6(3) . . . . ?
Co1 N1 N2 C3 -174.40(19) . . . . ?
C5 N1 N2 Co2 163.74(19) . . . . ?
Co1 N1 N2 Co2 -11.2(4) . . . . ?
N40 Co2 N2 C3 -107.14(18) . . . . ?
N7 Co2 N2 C3 151.53(18) . . . . ?
N10 Co2 N2 C3 -8.36(17) . . . . ?
N9 Co2 N2 C3 86.3(2) . . . . ?
N40 Co2 N2 N1 90.9(3) . . . . ?
N7 Co2 N2 N1 -10.5(2) . . . . ?
N10 Co2 N2 N1 -170.4(3) . . . . ?
N9 Co2 N2 N1 -75.7(3) . . . . ?
N1 N2 C3 N3 -0.3(3) . . . . ?
Co2 N2 C3 N3 -167.64(15) . . . . ?
N1 N2 C3 C22 179.36(19) . . . . ?
Co2 N2 C3 C22 12.0(3) . . . . ?
N2 C3 N3 C5 -0.2(3) . . . . ?
C22 C3 N3 C5 -179.7(2) . . . . ?
N2 N1 C5 N3 -0.7(3) . . . . ?
Co1 N1 C5 N3 175.41(15) . . . . ?
N2 N1 C5 C6 179.27(19) . . . . ?
Co1 N1 C5 C6 -4.6(3) . . . . ?
C3 N3 C5 N1 0.6(3) . . . . ?
C3 N3 C5 C6 -179.4(2) . . . . ?
N1 C5 C6 N4 5.2(3) . . . . ?
N3 C5 C6 N4 -174.8(2) . . . . ?
N1 C5 C6 C7 -171.0(2) . . . . ?
N3 C5 C6 C7 9.0(4) . . . . ?
C5 C6 N4 C8 -173.59(18) . . . . ?
C7 C6 N4 C8 2.1(3) . . . . ?
C5 C6 N4 Co1 -3.2(2) . . . . ?
C7 C6 N4 Co1 172.49(18) . . . . ?
N30 Co1 N4 C6 -109.22(17) . . . . ?
N1 Co1 N4 C6 0.77(16) . . . . ?
N6 Co1 N4 C6 54.7(2) . . . . ?
N5 Co1 N4 C6 140.90(16) . . . . ?
N30 Co1 N4 C8 60.24(18) . . . . ?
N1 Co1 N4 C8 170.23(19) . . . . ?
N6 Co1 N4 C8 -135.84(18) . . . . ?
N5 Co1 N4 C8 -49.64(18) . . . . ?
C6 N4 C8 C9 -178.4(2) . . . . ?
Co1 N4 C8 C9 12.5(3) . . . . ?
N4 C8 C9 C10 67.7(3) . . . . ?
C8 C9 C10 C11 -121.2(2) . . . . ?
C9 C10 C11 N5 76.1(2) . . . . ?
C10 C11 N5 C12 138.0(2) . . . . ?
C10 C11 N5 Co1 -44.1(3) . . . . ?
N30 Co1 N5 C12 122.28(16) . . . . ?
N1 Co1 N5 C12 -57.8(2) . . . . ?
N6 Co1 N5 C12 7.87(15) . . . . ?
N4 Co1 N5 C12 -139.68(15) . . . . ?
N30 Co1 N5 C11 -55.68(19) . . . . ?
N1 Co1 N5 C11 124.29(18) . . . . ?
N6 Co1 N5 C11 -170.08(19) . . . . ?
N4 Co1 N5 C11 42.36(18) . . . . ?
C11 N5 C12 C14 179.18(18) . . . . ?
Co1 N5 C12 C14 1.1(2) . . . . ?
C11 N5 C12 C13 -1.4(3) . . . . ?
Co1 N5 C12 C13 -179.50(18) . . . . ?
N5 C12 C14 N6 -16.0(3) . . . . ?
C13 C12 C14 N6 164.5(2) . . . . ?
N5 C12 C14 N8 159.0(2) . . . . ?
C13 C12 C14 N8 -20.5(3) . . . . ?
N8 C14 N6 N7 -0.4(3) . . . . ?
C12 C14 N6 N7 175.17(18) . . . . ?
N8 C14 N6 Co1 -153.59(15) . . . . ?
C12 C14 N6 Co1 22.0(2) . . . . ?
N30 Co1 N6 C14 -120.79(16) . . . . ?
N1 Co1 N6 C14 129.15(17) . . . . ?
N5 Co1 N6 C14 -15.80(15) . . . . ?
N4 Co1 N6 C14 77.2(2) . . . . ?
N30 Co1 N6 N7 97.3(2) . . . . ?
N1 Co1 N6 N7 -12.8(2) . . . . ?
N5 Co1 N6 N7 -157.7(2) . . . . ?
N4 Co1 N6 N7 -64.7(3) . . . . ?
C14 N6 N7 C15 -0.3(2) . . . . ?
Co1 N6 N7 C15 143.03(18) . . . . ?
C14 N6 N7 Co2 -150.59(17) . . . . ?
Co1 N6 N7 Co2 -7.2(3) . . . . ?
N40 Co2 N7 C15 105.94(16) . . . . ?
N2 Co2 N7 C15 -130.00(16) . . . . ?
N10 Co2 N7 C15 -83.5(2) . . . . ?
N9 Co2 N7 C15 9.60(15) . . . . ?
N40 Co2 N7 N6 -105.2(2) . . . . ?
N2 Co2 N7 N6 18.9(2) . . . . ?
N10 Co2 N7 N6 65.4(3) . . . . ?
N9 Co2 N7 N6 158.5(2) . . . . ?
N6 N7 C15 N8 1.0(3) . . . . ?
Co2 N7 C15 N8 159.28(15) . . . . ?
N6 N7 C15 C16 -174.76(19) . . . . ?
Co2 N7 C15 C16 -16.4(2) . . . . ?
N6 C14 N8 C15 0.9(2) . . . . ?
C12 C14 N8 C15 -174.2(2) . . . . ?
N7 C15 N8 C14 -1.1(2) . . . . ?
C16 C15 N8 C14 174.1(2) . . . . ?
N7 C15 C16 N9 15.6(3) . . . . ?
N8 C15 C16 N9 -159.4(2) . . . . ?
N7 C15 C16 C17 -163.1(2) . . . . ?
N8 C15 C16 C17 21.8(3) . . . . ?
C15 C16 N9 C18 -177.88(19) . . . . ?
C17 C16 N9 C18 0.7(4) . . . . ?
C15 C16 N9 Co2 -6.3(3) . . . . ?
C17 C16 N9 Co2 172.31(19) . . . . ?
N40 Co2 N9 C16 -102.49(17) . . . . ?
N2 Co2 N9 C16 66.3(2) . . . . ?
N7 Co2 N9 C16 -1.49(16) . . . . ?
N10 Co2 N9 C16 150.35(16) . . . . ?
N40 Co2 N9 C18 68.37(18) . . . . ?
N2 Co2 N9 C18 -122.82(18) . . . . ?
N7 Co2 N9 C18 169.37(19) . . . . ?
N10 Co2 N9 C18 -38.79(19) . . . . ?
C16 N9 C18 C19 -152.1(2) . . . . ?
Co2 N9 C18 C19 37.4(3) . . . . ?
N9 C18 C19 C20 -73.3(3) . . . . ?
C18 C19 C20 C21 123.4(2) . . . . ?
C19 C20 C21 N10 -67.4(3) . . . . ?
C20 C21 N10 C22 168.1(2) . . . . ?
C20 C21 N10 Co2 -15.8(3) . . . . ?
N40 Co2 N10 C22 126.21(16) . . . . ?
N2 Co2 N10 C22 3.56(16) . . . . ?
N7 Co2 N10 C22 -44.3(2) . . . . ?
N9 Co2 N10 C22 -131.09(16) . . . . ?
N40 Co2 N10 C21 -49.97(19) . . . . ?
N2 Co2 N10 C21 -172.62(19) . . . . ?
N7 Co2 N10 C21 139.49(18) . . . . ?
N9 Co2 N10 C21 52.73(19) . . . . ?
C21 N10 C22 C3 177.84(19) . . . . ?
Co2 N10 C22 C3 1.4(2) . . . . ?
C21 N10 C22 C23 -1.2(3) . . . . ?
Co2 N10 C22 C23 -177.68(18) . . . . ?
N2 C3 C22 N10 -8.8(3) . . . . ?
N3 C3 C22 N10 170.8(2) . . . . ?
N2 C3 C22 C23 170.4(2) . . . . ?
N3 C3 C22 C23 -10.1(3) . . . . ?
N1 Co1 N30 C30 -57(5) . . . . ?
N6 Co1 N30 C30 -151(5) . . . . ?
N5 Co1 N30 C30 123(5) . . . . ?
N4 Co1 N30 C30 20(5) . . . . ?
Co1 N30 C30 O30 5(39) . . . . ?
N2 Co2 N40 C40 -159(5) . . . . ?
N7 Co2 N40 C40 -67(5) . . . . ?
N10 Co2 N40 C40 117(5) . . . . ?
N9 Co2 N40 C40 12(5) . . . . ?
Co2 N40 C40 O40 -140(48) . . . . ?
